data_1508217
loop_
_publ_author_name
'Merola, Joseph S'
'Husebo, Trang Le'
'Selnau, Henry E'

_publ_section_title
;
 Dinuclear iridium complexes with unsupported Ir-Cl-Ir bridges
;
_journal_name_full
;
Inorganica Chimica Acta
;
_journal_page_first 33
_journal_page_last 36
_journal_paper_doi 10.1016/j.ica.2012.04.014
_journal_volume 390
_journal_year 2012
_chemical_formula_moiety 'C30 H64 Cl Ir2 P6, F6 P'
_chemical_formula_sum 'C30 H66 Cl F6 Ir2 P7'
_chemical_formula_weight 1177.5
_space_group_crystal_system monoclinic
_space_group_IT_number 4
_space_group_name_Hall 'P 2yb'
_space_group_name_H-M_alt 'P 1 21 1'
_symmetry_space_group_name_Hall 'P 2yb'
_symmetry_space_group_name_H-M 'P 1 21 1'
_atom_sites_solution_hydrogens geom
_atom_sites_solution_primary direct
_atom_sites_solution_secondary difmap
_cell_angle_alpha 90.00
_cell_angle_beta 110.09(3)
_cell_angle_gamma 90.00
_cell_formula_units_Z 2
_cell_length_a 10.323(2)
_cell_length_b 19.337(4)
_cell_length_c 12.204(2)
_cell_measurement_reflns_used 42
_cell_measurement_temperature 295
_cell_measurement_theta_max 22
_cell_measurement_theta_min 2
_cell_volume 2287.9(9)
_computing_cell_refinement 'Bruker XSCANS'
_computing_data_collection 'Bruker XSCANS'
_computing_data_reduction 'Bruker SHELXTL'
_computing_molecular_graphics
;
O. V. Dolomanov, L. J. Bourhis, R. J. Gildea, J. A. K. Howard and H. Puschmann,
OLEX2: a complete structure solution, refinement and analysis program.
J. Appl. Cryst. (2009). 42, 339-341.
;
_computing_publication_material
;
O. V. Dolomanov, L. J. Bourhis, R. J. Gildea, J. A. K. Howard and H. Puschmann,
OLEX2: a complete structure solution, refinement and analysis program.
J. Appl. Cryst. (2009). 42, 339-341.
;
_computing_structure_refinement
;
SHELXL, G.M. Sheldrick, Acta Cryst.
2008). A64, 112-122
;
_computing_structure_solution 'SHELXS-97 (Sheldrick, 1990)'
_diffrn_ambient_temperature 295
_diffrn_measured_fraction_theta_full 0.997
_diffrn_measured_fraction_theta_max 0.997
_diffrn_measurement_device_type 'Bruker P4'
_diffrn_measurement_method '\w scans'
_diffrn_radiation_monochromator graphite
_diffrn_radiation_type MoK\a
_diffrn_radiation_wavelength 0.71073
_diffrn_reflns_av_R_equivalents 0.0243
_diffrn_reflns_av_unetI/netI 0.0531
_diffrn_reflns_limit_h_max 12
_diffrn_reflns_limit_h_min 0
_diffrn_reflns_limit_k_max 23
_diffrn_reflns_limit_k_min 0
_diffrn_reflns_limit_l_max 13
_diffrn_reflns_limit_l_min -14
_diffrn_reflns_number 4411
_diffrn_reflns_theta_full 25.05
_diffrn_reflns_theta_max 25.05
_diffrn_reflns_theta_min 1.78
_diffrn_source 'fine-focus sealed tube'
_diffrn_standards_decay_% 2
_diffrn_standards_interval_count 300
_diffrn_standards_number 3
_exptl_absorpt_coefficient_mu 6.133
_exptl_absorpt_correction_T_max 0.956
_exptl_absorpt_correction_T_min 0.637
_exptl_absorpt_correction_type psi-scan
_exptl_absorpt_process_details 'North, Phillips & Mathews, 1968'
_exptl_crystal_colour 'clear colourless'
_exptl_crystal_colour_lustre clear
_exptl_crystal_colour_primary colourless
_exptl_crystal_density_diffrn 1.709
_exptl_crystal_density_method 'not measured'
_exptl_crystal_description 'rect. Prism'
_exptl_crystal_F_000 998
_exptl_crystal_size_max 0.3
_exptl_crystal_size_mid 0.2
_exptl_crystal_size_min 0.2
_refine_diff_density_max 1.102
_refine_diff_density_min -0.684
_refine_diff_density_rms 0.121
_refine_ls_abs_structure_details 'Flack H D (1983), Acta Cryst. A39, 876-881'
_refine_ls_abs_structure_Flack 0.080(12)
_refine_ls_extinction_coef 0.00087(10)
_refine_ls_extinction_expression Fc^*^=kFc[1+0.001xFc^2^\l^3^/sin(2\q)]^-1/4^
_refine_ls_extinction_method SHELXL
_refine_ls_goodness_of_fit_ref 1.026
_refine_ls_hydrogen_treatment constr
_refine_ls_matrix_type full
_refine_ls_number_parameters 434
_refine_ls_number_reflns 4169
_refine_ls_number_restraints 1
_refine_ls_restrained_S_all 1.026
_refine_ls_R_factor_all 0.0526
_refine_ls_R_factor_gt 0.0393
_refine_ls_shift/su_max 0.001
_refine_ls_shift/su_mean 0.000
_refine_ls_structure_factor_coef Fsqd
_refine_ls_weighting_details 'calc w=1/[\s^2^(Fo^2^)+(0.0339P)^2^+1.9753P] where P=(Fo^2^+2Fc^2^)/3'
_refine_ls_weighting_scheme calc
_refine_ls_wR_factor_gt 0.0732
_refine_ls_wR_factor_ref 0.0781
_reflns_number_gt 3466
_reflns_number_total 4169
_reflns_threshold_expression >2sigma(I)
_cod_data_source_file ICA-2012-390-33-36-2.cif
_cod_data_source_block dimer
_cod_original_cell_volume 2287.9(8)
_cod_database_code 1508217

loop_
_space_group_symop_id
_space_group_symop_operation_xyz
1 'x, y, z'
2 '-x, y+1/2, -z'

loop_
_atom_site_label
_atom_site_type_symbol
_atom_site_fract_x
_atom_site_fract_y
_atom_site_fract_z
_atom_site_U_iso_or_equiv
_atom_site_adp_type
_atom_site_occupancy
_atom_site_symmetry_multiplicity
_atom_site_calc_flag
_atom_site_refinement_flags
Ir1 Ir 0.52055(5) 0.23119(3) -0.63584(4) 0.04385(15) Uani 1 1 d .
C1 C 0.3548(15) 0.3024(10) -0.6706(12) 0.049(4) Uani 1 1 d .
C2 C 0.2806(16) 0.3271(8) -0.7867(13) 0.060(4) Uani 1 1 d .
H2 H 0.3122 0.3142 -0.8465 0.072 Uiso 1 1 calc R
C3 C 0.1638(19) 0.3693(9) -0.8147(18) 0.079(6) Uani 1 1 d .
H3 H 0.1207 0.3843 -0.8910 0.095 Uiso 1 1 calc R
C4 C 0.1146(19) 0.3879(10) -0.7310(19) 0.088(6) Uani 1 1 d .
H4 H 0.0350 0.4146 -0.7493 0.106 Uiso 1 1 calc R
C5 C 0.1837(18) 0.3670(10) -0.6153(18) 0.077(5) Uani 1 1 d .
H5 H 0.1526 0.3820 -0.5562 0.092 Uiso 1 1 calc R
C6 C 0.2997(16) 0.3234(9) -0.5884(13) 0.065(4) Uani 1 1 d .
H6 H 0.3407 0.3082 -0.5119 0.078 Uiso 1 1 calc R
P1 P 0.6559(5) 0.3324(2) -0.6005(4) 0.0554(11) Uani 1 1 d .
C11 C 0.6165(18) 0.3953(9) -0.5023(16) 0.078(5) Uani 1 1 d .
H11A H 0.5222 0.4100 -0.5361 0.118 Uiso 1 1 calc R
H11B H 0.6763 0.4346 -0.4918 0.118 Uiso 1 1 calc R
H11C H 0.6304 0.3739 -0.4281 0.118 Uiso 1 1 calc R
C12 C 0.8451(19) 0.3340(12) -0.536(2) 0.108(8) Uani 1 1 d .
H12A H 0.8733 0.3140 -0.4591 0.162 Uiso 1 1 calc R
H12B H 0.8769 0.3810 -0.5303 0.162 Uiso 1 1 calc R
H12C H 0.8840 0.3080 -0.5838 0.162 Uiso 1 1 calc R
C13 C 0.630(2) 0.3815(10) -0.7341(16) 0.092(6) Uani 1 1 d .
H13A H 0.6714 0.3570 -0.7825 0.138 Uiso 1 1 calc R
H13B H 0.6731 0.4261 -0.7147 0.138 Uiso 1 1 calc R
H13C H 0.5335 0.3872 -0.7755 0.138 Uiso 1 1 calc R
P2 P 0.7004(6) 0.1578(3) -0.6220(6) 0.0858(17) Uani 1 1 d .
C21 C 0.792(3) 0.1776(15) -0.719(3) 0.182(15) Uani 1 1 d .
H21A H 0.7642 0.1464 -0.7836 0.274 Uiso 1 1 calc R
H21B H 0.8894 0.1729 -0.6777 0.274 Uiso 1 1 calc R
H21C H 0.7721 0.2242 -0.7462 0.274 Uiso 1 1 calc R
C22 C 0.847(2) 0.156(2) -0.480(3) 0.22(2) Uani 1 1 d .
H22A H 0.8302 0.1897 -0.4280 0.331 Uiso 1 1 calc R
H22B H 0.9308 0.1674 -0.4929 0.331 Uiso 1 1 calc R
H22C H 0.8539 0.1110 -0.4460 0.331 Uiso 1 1 calc R
C23 C 0.686(4) 0.0661(14) -0.624(4) 0.22(2) Uani 1 1 d .
H23A H 0.6380 0.0522 -0.5720 0.327 Uiso 1 1 calc R
H23B H 0.7759 0.0458 -0.5982 0.327 Uiso 1 1 calc R
H23C H 0.6348 0.0508 -0.7013 0.327 Uiso 1 1 calc R
P3 P 0.3434(5) 0.1512(2) -0.6993(4) 0.0596(13) Uani 1 1 d .
C31 C 0.3702(18) 0.0651(8) -0.6328(15) 0.073(5) Uani 1 1 d .
H31A H 0.3856 0.0324 -0.6862 0.109 Uiso 1 1 calc R
H31B H 0.2900 0.0518 -0.6150 0.109 Uiso 1 1 calc R
H31C H 0.4490 0.0660 -0.5623 0.109 Uiso 1 1 calc R
C32 C 0.1785(16) 0.1736(9) -0.6821(17) 0.082(6) Uani 1 1 d .
H32A H 0.1925 0.1805 -0.6009 0.123 Uiso 1 1 calc R
H32B H 0.1137 0.1366 -0.7119 0.123 Uiso 1 1 calc R
H32C H 0.1430 0.2153 -0.7244 0.123 Uiso 1 1 calc R
C33 C 0.282(3) 0.1342(12) -0.8545(15) 0.122(9) Uani 1 1 d .
H33A H 0.2431 0.1757 -0.8960 0.183 Uiso 1 1 calc R
H33B H 0.2136 0.0986 -0.8724 0.183 Uiso 1 1 calc R
H33C H 0.3582 0.1195 -0.8774 0.183 Uiso 1 1 calc R
Cl1 Cl 0.5542(4) 0.2169(2) -0.4120(3) 0.0653(11) Uani 1 1 d .
Ir2 Ir 0.55761(5) 0.19275(3) -0.19612(4) 0.04958(17) Uani 1 1 d .
C1A C 0.3810(15) 0.1307(8) -0.2422(13) 0.046(4) Uani 1 1 d .
C2A C 0.3130(17) 0.1125(9) -0.3581(14) 0.067(5) Uani 1 1 d .
H2A H 0.3463 0.1272 -0.4160 0.080 Uiso 1 1 calc R
C3A C 0.1930(17) 0.0715(9) -0.3867(16) 0.075(5) Uani 1 1 d .
H3A H 0.1489 0.0592 -0.4643 0.089 Uiso 1 1 calc R
C4A C 0.138(2) 0.0489(11) -0.304(2) 0.096(7) Uani 1 1 d .
H4A H 0.0577 0.0225 -0.3247 0.115 Uiso 1 1 calc R
C5A C 0.208(2) 0.0675(12) -0.191(2) 0.097(7) Uani 1 1 d .
H5A H 0.1753 0.0530 -0.1326 0.117 Uiso 1 1 calc R
C6A C 0.3236(16) 0.1063(10) -0.1618(15) 0.067(5) Uani 1 1 d .
H6A H 0.3673 0.1175 -0.0836 0.080 Uiso 1 1 calc R
P4 P 0.4015(5) 0.2843(3) -0.2095(4) 0.0633(12) Uani 1 1 d .
C41 C 0.382(2) 0.3046(12) -0.0711(14) 0.110(8) Uani 1 1 d .
H41A H 0.3409 0.2659 -0.0458 0.165 Uiso 1 1 calc R
H41B H 0.3232 0.3444 -0.0801 0.165 Uiso 1 1 calc R
H41C H 0.4705 0.3143 -0.0140 0.165 Uiso 1 1 calc R
C42 C 0.430(2) 0.3684(9) -0.2610(16) 0.089(6) Uani 1 1 d .
H42A H 0.4946 0.3938 -0.1979 0.133 Uiso 1 1 calc R
H42B H 0.3447 0.3931 -0.2897 0.133 Uiso 1 1 calc R
H42C H 0.4675 0.3630 -0.3226 0.133 Uiso 1 1 calc R
C43 C 0.2267(17) 0.2660(9) -0.3059(17) 0.085(6) Uani 1 1 d .
H43A H 0.2288 0.2502 -0.3799 0.127 Uiso 1 1 calc R
H43B H 0.1722 0.3074 -0.3171 0.127 Uiso 1 1 calc R
H43C H 0.1870 0.2309 -0.2717 0.127 Uiso 1 1 calc R
P5 P 0.7604(5) 0.2597(3) -0.1168(4) 0.0743(14) Uani 1 1 d .
C51 C 0.757(2) 0.3514(12) -0.089(2) 0.121(8) Uani 1 1 d .
H51A H 0.7567 0.3767 -0.1570 0.182 Uiso 1 1 calc R
H51B H 0.8367 0.3639 -0.0240 0.182 Uiso 1 1 calc R
H51C H 0.6751 0.3624 -0.0722 0.182 Uiso 1 1 calc R
C52 C 0.882(2) 0.2584(13) -0.1959(19) 0.113(8) Uani 1 1 d .
H52A H 0.9144 0.2120 -0.1977 0.170 Uiso 1 1 calc R
H52B H 0.9588 0.2880 -0.1573 0.170 Uiso 1 1 calc R
H52C H 0.8367 0.2744 -0.2742 0.170 Uiso 1 1 calc R
C53 C 0.861(2) 0.2330(14) 0.0273(15) 0.122(8) Uani 1 1 d .
H53A H 0.8057 0.2041 0.0581 0.183 Uiso 1 1 calc R
H53B H 0.8908 0.2729 0.0762 0.183 Uiso 1 1 calc R
H53C H 0.9396 0.2075 0.0253 0.183 Uiso 1 1 calc R
P6 P 0.6698(5) 0.0885(3) -0.1802(4) 0.0611(12) Uani 1 1 d .
C61 C 0.8535(19) 0.0816(12) -0.146(2) 0.107(7) Uani 1 1 d .
H61A H 0.8837 0.1169 -0.1875 0.161 Uiso 1 1 calc R
H61B H 0.8751 0.0369 -0.1700 0.161 Uiso 1 1 calc R
H61C H 0.8995 0.0872 -0.0640 0.161 Uiso 1 1 calc R
C62 C 0.613(2) 0.0389(11) -0.3140(15) 0.100(7) Uani 1 1 d .
H62A H 0.5228 0.0204 -0.3260 0.150 Uiso 1 1 calc R
H62B H 0.6764 0.0018 -0.3087 0.150 Uiso 1 1 calc R
H62C H 0.6093 0.0684 -0.3783 0.150 Uiso 1 1 calc R
C63 C 0.634(3) 0.0312(11) -0.0761(18) 0.117(8) Uani 1 1 d .
H63A H 0.6428 0.0563 -0.0061 0.176 Uiso 1 1 calc R
H63B H 0.6984 -0.0065 -0.0580 0.176 Uiso 1 1 calc R
H63C H 0.5418 0.0135 -0.1093 0.176 Uiso 1 1 calc R
P7 P 0.9656(4) -0.0316(2) 0.2195(4) 0.0642(12) Uani 1 1 d .
F1 F 0.959(3) -0.0943(11) 0.2845(19) 0.299(17) Uani 1 1 d .
F2 F 0.8123(12) -0.0214(9) 0.1943(14) 0.155(6) Uani 1 1 d .
F3 F 0.966(2) 0.0348(10) 0.1549(14) 0.204(9) Uani 1 1 d .
F4 F 1.1159(14) -0.0427(12) 0.238(2) 0.238(13) Uani 1 1 d .
F5 F 0.9222(15) -0.0709(9) 0.1005(13) 0.163(7) Uani 1 1 d .
F6 F 1.0087(17) 0.0170(9) 0.3282(11) 0.146(6) Uani 1 1 d .

loop_
_atom_site_aniso_label
_atom_site_aniso_U_11
_atom_site_aniso_U_22
_atom_site_aniso_U_33
_atom_site_aniso_U_23
_atom_site_aniso_U_13
_atom_site_aniso_U_12
Ir1 0.0455(3) 0.0462(3) 0.0447(3) -0.0037(3) 0.0219(2) -0.0028(3)
C1 0.038(8) 0.074(12) 0.036(7) 0.005(7) 0.015(6) -0.007(8)
C2 0.057(10) 0.054(10) 0.064(10) 0.009(8) 0.014(8) -0.002(8)
C3 0.071(13) 0.053(10) 0.098(14) 0.012(10) 0.008(11) 0.026(10)
C4 0.057(12) 0.075(13) 0.107(16) 0.005(12) -0.003(11) 0.024(10)
C5 0.057(11) 0.075(13) 0.111(15) 0.001(11) 0.044(11) 0.012(10)
C6 0.059(10) 0.085(12) 0.051(9) 0.000(9) 0.020(8) 0.006(10)
P1 0.054(3) 0.055(3) 0.059(2) -0.006(2) 0.022(2) -0.012(2)
C11 0.069(11) 0.072(12) 0.099(13) -0.021(10) 0.036(10) -0.009(10)
C12 0.075(14) 0.105(16) 0.141(19) -0.059(15) 0.033(13) -0.030(13)
C13 0.098(15) 0.088(14) 0.086(13) 0.010(11) 0.025(11) -0.027(12)
P2 0.076(4) 0.069(3) 0.138(5) 0.006(3) 0.070(4) 0.017(3)
C21 0.25(3) 0.15(3) 0.26(3) 0.02(2) 0.24(3) 0.02(2)
C22 0.071(16) 0.40(6) 0.22(3) 0.13(3) 0.082(19) 0.13(3)
C23 0.18(3) 0.10(2) 0.44(6) -0.01(3) 0.20(4) 0.04(2)
P3 0.075(3) 0.054(3) 0.045(2) -0.003(2) 0.014(2) -0.017(2)
C31 0.071(12) 0.060(10) 0.087(12) 0.005(9) 0.027(10) -0.007(9)
C32 0.057(10) 0.076(13) 0.112(14) 0.008(10) 0.027(10) -0.008(9)
C33 0.20(3) 0.103(17) 0.059(11) -0.024(11) 0.041(14) -0.067(17)
Cl1 0.068(2) 0.082(3) 0.0492(16) 0.0121(15) 0.0241(16) 0.0052(18)
Ir2 0.0477(3) 0.0613(4) 0.0393(3) 0.0032(3) 0.0144(2) -0.0009(3)
C1A 0.036(8) 0.048(10) 0.051(9) 0.013(7) 0.009(7) -0.004(7)
C2A 0.066(11) 0.076(12) 0.065(10) -0.004(9) 0.031(9) -0.015(10)
C3A 0.059(11) 0.077(12) 0.084(12) -0.016(10) 0.019(9) 0.001(10)
C4A 0.054(12) 0.101(16) 0.15(2) 0.043(16) 0.058(14) 0.009(11)
C5A 0.081(16) 0.101(17) 0.105(17) 0.023(14) 0.027(14) 0.013(14)
C6A 0.039(9) 0.084(13) 0.076(11) 0.011(10) 0.018(8) -0.015(9)
P4 0.072(3) 0.069(3) 0.057(2) -0.001(2) 0.032(2) 0.014(2)
C41 0.16(2) 0.125(18) 0.064(11) 0.006(12) 0.058(13) 0.043(17)
C42 0.119(17) 0.054(11) 0.092(13) 0.009(10) 0.034(12) 0.025(11)
C43 0.071(12) 0.059(10) 0.128(16) 0.007(11) 0.040(11) 0.023(9)
P5 0.067(3) 0.086(4) 0.063(3) 0.004(2) 0.014(2) -0.016(3)
C51 0.112(18) 0.107(17) 0.134(19) -0.039(16) 0.029(15) -0.049(15)
C52 0.072(12) 0.15(2) 0.135(17) 0.010(16) 0.056(12) -0.034(13)
C53 0.094(14) 0.140(18) 0.095(13) 0.027(16) -0.015(11) -0.041(16)
P6 0.048(2) 0.068(3) 0.060(2) 0.014(2) 0.009(2) 0.006(2)
C61 0.062(12) 0.120(18) 0.15(2) 0.017(15) 0.052(13) 0.025(12)
C62 0.119(17) 0.101(15) 0.074(12) 0.001(11) 0.026(11) 0.049(14)
C63 0.16(2) 0.083(15) 0.101(16) 0.043(13) 0.033(15) 0.020(16)
P7 0.055(3) 0.058(3) 0.067(3) -0.009(2) 0.006(2) 0.004(2)
F1 0.29(3) 0.21(2) 0.25(2) 0.14(2) -0.09(2) -0.15(2)
F2 0.070(8) 0.221(17) 0.178(13) -0.055(12) 0.050(9) 0.005(9)
F3 0.24(2) 0.177(17) 0.142(13) 0.055(12) 0.001(13) -0.105(16)
F4 0.068(10) 0.30(3) 0.31(3) -0.18(2) 0.019(13) -0.003(13)
F5 0.129(11) 0.192(16) 0.143(11) -0.095(12) 0.015(9) 0.018(11)
F6 0.173(13) 0.167(14) 0.097(9) -0.045(10) 0.044(9) -0.010(12)

loop_
_atom_type_symbol
_atom_type_description
_atom_type_scat_dispersion_real
_atom_type_scat_dispersion_imag
_atom_type_scat_source
C C 0.0033 0.0016 'International Tables Vol C Tables 4.2.6.8 and 6.1.1.4'
H H 0.0000 0.0000 'International Tables Vol C Tables 4.2.6.8 and 6.1.1.4'
F F 0.0171 0.0103 'International Tables Vol C Tables 4.2.6.8 and 6.1.1.4'
P P 0.1023 0.0942 'International Tables Vol C Tables 4.2.6.8 and 6.1.1.4'
Cl Cl 0.1484 0.1585 'International Tables Vol C Tables 4.2.6.8 and 6.1.1.4'
Ir Ir -1.4442 7.9887 'International Tables Vol C Tables 4.2.6.8 and 6.1.1.4'

loop_
_geom_angle_atom_site_label_1
_geom_angle_atom_site_label_2
_geom_angle_atom_site_label_3
_geom_angle
C1 Ir1 P1 83.4(5)
C1 Ir1 P2 172.5(4)
C1 Ir1 P3 82.9(4)
C1 Ir1 Cl1 94.9(4)
P1 Ir1 Cl1 92.20(14)
P2 Ir1 P1 95.0(2)
P2 Ir1 P3 97.9(2)
P2 Ir1 Cl1 92.45(19)
P3 Ir1 P1 165.08(16)
P3 Ir1 Cl1 94.82(14)
C2 C1 Ir1 122.1(12)
C6 C1 Ir1 123.6(11)
C6 C1 C2 114.0(15)
C1 C2 H2 118.1
C3 C2 C1 123.8(17)
C3 C2 H2 118.1
C2 C3 H3 120.2
C4 C3 C2 119.5(18)
C4 C3 H3 120.2
C3 C4 H4 120.2
C3 C4 C5 119.7(17)
C5 C4 H4 120.2
C4 C5 H5 119.9
C4 C5 C6 120.3(17)
C6 C5 H5 119.9
C1 C6 C5 122.6(16)
C1 C6 H6 118.7
C5 C6 H6 118.7
C11 P1 Ir1 114.6(6)
C12 P1 Ir1 124.7(8)
C12 P1 C11 98.5(9)
C13 P1 Ir1 111.9(6)
C13 P1 C11 103.9(9)
C13 P1 C12 100.4(10)
P1 C11 H11A 109.5
P1 C11 H11B 109.5
P1 C11 H11C 109.5
H11A C11 H11B 109.5
H11A C11 H11C 109.5
H11B C11 H11C 109.5
P1 C12 H12A 109.5
P1 C12 H12B 109.5
P1 C12 H12C 109.5
H12A C12 H12B 109.5
H12A C12 H12C 109.5
H12B C12 H12C 109.5
P1 C13 H13A 109.5
P1 C13 H13B 109.5
P1 C13 H13C 109.5
H13A C13 H13B 109.5
H13A C13 H13C 109.5
H13B C13 H13C 109.5
C21 P2 Ir1 114.6(10)
C21 P2 C22 100.0(14)
C22 P2 Ir1 116.9(10)
C23 P2 Ir1 123.4(10)
C23 P2 C21 105.6(15)
C23 P2 C22 91.9(18)
P2 C21 H21A 109.5
P2 C21 H21B 109.5
P2 C21 H21C 109.5
H21A C21 H21B 109.5
H21A C21 H21C 109.5
H21B C21 H21C 109.5
P2 C22 H22A 109.5
P2 C22 H22B 109.5
P2 C22 H22C 109.5
H22A C22 H22B 109.5
H22A C22 H22C 109.5
H22B C22 H22C 109.5
P2 C23 H23A 109.5
P2 C23 H23B 109.5
P2 C23 H23C 109.5
H23A C23 H23B 109.5
H23A C23 H23C 109.5
H23B C23 H23C 109.5
C31 P3 Ir1 118.5(6)
C31 P3 C32 99.7(8)
C32 P3 Ir1 117.4(6)
C33 P3 Ir1 115.0(7)
C33 P3 C31 104.1(9)
C33 P3 C32 99.2(11)
P3 C31 H31A 109.5
P3 C31 H31B 109.5
P3 C31 H31C 109.5
H31A C31 H31B 109.5
H31A C31 H31C 109.5
H31B C31 H31C 109.5
P3 C32 H32A 109.5
P3 C32 H32B 109.5
P3 C32 H32C 109.5
H32A C32 H32B 109.5
H32A C32 H32C 109.5
H32B C32 H32C 109.5
P3 C33 H33A 109.5
P3 C33 H33B 109.5
P3 C33 H33C 109.5
H33A C33 H33B 109.5
H33A C33 H33C 109.5
H33B C33 H33C 109.5
Ir1 Cl1 Ir2 172.45(18)
C1A Ir2 Cl1 96.9(4)
C1A Ir2 P4 84.3(4)
C1A Ir2 P5 172.0(4)
C1A Ir2 P6 83.5(4)
P4 Ir2 Cl1 91.34(14)
P4 Ir2 P5 96.00(18)
P5 Ir2 Cl1 91.04(15)
P6 Ir2 Cl1 94.15(15)
P6 Ir2 P4 167.15(17)
P6 Ir2 P5 95.51(18)
C2A C1A Ir2 120.5(11)
C6A C1A Ir2 123.2(12)
C6A C1A C2A 116.3(15)
C1A C2A H2A 120.4
C1A C2A C3A 119.2(16)
C3A C2A H2A 120.4
C2A C3A H3A 118.6
C4A C3A C2A 122.9(19)
C4A C3A H3A 118.6
C3A C4A H4A 121.9
C5A C4A C3A 116(2)
C5A C4A H4A 121.9
C4A C5A H5A 119.2
C6A C5A C4A 122(2)
C6A C5A H5A 119.2
C1A C6A H6A 118.1
C5A C6A C1A 123.7(18)
C5A C6A H6A 118.1
C41 P4 Ir2 113.0(7)
C41 P4 C43 103.9(10)
C42 P4 Ir2 120.6(7)
C42 P4 C41 102.4(10)
C42 P4 C43 101.3(9)
C43 P4 Ir2 113.6(6)
P4 C41 H41A 109.5
P4 C41 H41B 109.5
P4 C41 H41C 109.5
H41A C41 H41B 109.5
H41A C41 H41C 109.5
H41B C41 H41C 109.5
P4 C42 H42A 109.5
P4 C42 H42B 109.5
P4 C42 H42C 109.5
H42A C42 H42B 109.5
H42A C42 H42C 109.5
H42B C42 H42C 109.5
P4 C43 H43A 109.5
P4 C43 H43B 109.5
P4 C43 H43C 109.5
H43A C43 H43B 109.5
H43A C43 H43C 109.5
H43B C43 H43C 109.5
C51 P5 Ir2 122.7(8)
C51 P5 C52 100.0(11)
C52 P5 Ir2 116.6(7)
C53 P5 Ir2 112.2(7)
C53 P5 C51 98.3(12)
C53 P5 C52 104.2(10)
P5 C51 H51A 109.5
P5 C51 H51B 109.5
P5 C51 H51C 109.5
H51A C51 H51B 109.5
H51A C51 H51C 109.5
H51B C51 H51C 109.5
P5 C52 H52A 109.5
P5 C52 H52B 109.5
P5 C52 H52C 109.5
H52A C52 H52B 109.5
H52A C52 H52C 109.5
H52B C52 H52C 109.5
P5 C53 H53A 109.5
P5 C53 H53B 109.5
P5 C53 H53C 109.5
H53A C53 H53B 109.5
H53A C53 H53C 109.5
H53B C53 H53C 109.5
C61 P6 Ir2 123.0(8)
C61 P6 C62 99.0(10)
C61 P6 C63 104.3(11)
C62 P6 Ir2 112.9(6)
C62 P6 C63 103.1(11)
C63 P6 Ir2 112.1(8)
P6 C61 H61A 109.5
P6 C61 H61B 109.5
P6 C61 H61C 109.5
H61A C61 H61B 109.5
H61A C61 H61C 109.5
H61B C61 H61C 109.5
P6 C62 H62A 109.5
P6 C62 H62B 109.5
P6 C62 H62C 109.5
H62A C62 H62B 109.5
H62A C62 H62C 109.5
H62B C62 H62C 109.5
P6 C63 H63A 109.5
P6 C63 H63B 109.5
P6 C63 H63C 109.5
H63A C63 H63B 109.5
H63A C63 H63C 109.5
H63B C63 H63C 109.5
F1 P7 F2 88.6(14)
F1 P7 F3 176.4(17)
F1 P7 F4 92.3(15)
F1 P7 F5 92.8(14)
F1 P7 F6 95.2(12)
F2 P7 F5 85.9(8)
F2 P7 F6 93.8(9)
F3 P7 F2 88.3(11)
F3 P7 F5 88.8(10)
F3 P7 F6 83.1(10)
F4 P7 F2 177.1(10)
F4 P7 F3 90.8(13)
F4 P7 F5 91.2(9)
F4 P7 F6 88.9(9)
F6 P7 F5 172.0(11)

loop_
_geom_bond_atom_site_label_1
_geom_bond_atom_site_label_2
_geom_bond_distance
Ir1 C1 2.122(17)
Ir1 P1 2.357(4)
Ir1 P2 2.297(5)
Ir1 P3 2.316(5)
Ir1 Cl1 2.648(4)
C1 C2 1.441(19)
C1 C6 1.37(2)
C2 H2 0.9300
C2 C3 1.40(2)
C3 H3 0.9300
C3 C4 1.34(3)
C4 H4 0.9300
C4 C5 1.41(2)
C5 H5 0.9300
C5 C6 1.41(2)
C6 H6 0.9300
P1 C11 1.848(17)
P1 C12 1.839(19)
P1 C13 1.827(18)
C11 H11A 0.9600
C11 H11B 0.9600
C11 H11C 0.9600
C12 H12A 0.9600
C12 H12B 0.9600
C12 H12C 0.9600
C13 H13A 0.9600
C13 H13B 0.9600
C13 H13C 0.9600
P2 C21 1.789(19)
P2 C22 1.87(3)
P2 C23 1.78(3)
C21 H21A 0.9600
C21 H21B 0.9600
C21 H21C 0.9600
C22 H22A 0.9600
C22 H22B 0.9600
C22 H22C 0.9600
C23 H23A 0.9600
C23 H23B 0.9600
C23 H23C 0.9600
P3 C31 1.831(16)
P3 C32 1.838(17)
P3 C33 1.809(17)
C31 H31A 0.9600
C31 H31B 0.9600
C31 H31C 0.9600
C32 H32A 0.9600
C32 H32B 0.9600
C32 H32C 0.9600
C33 H33A 0.9600
C33 H33B 0.9600
C33 H33C 0.9600
Cl1 Ir2 2.664(4)
Ir2 C1A 2.092(15)
Ir2 P4 2.362(5)
Ir2 P5 2.367(5)
Ir2 P6 2.300(5)
C1A C2A 1.39(2)
C1A C6A 1.39(2)
C2A H2A 0.9300
C2A C3A 1.41(2)
C3A H3A 0.9300
C3A C4A 1.39(3)
C4A H4A 0.9300
C4A C5A 1.37(3)
C5A H5A 0.9300
C5A C6A 1.35(3)
C6A H6A 0.9300
P4 C41 1.813(16)
P4 C42 1.804(18)
P4 C43 1.818(18)
C41 H41A 0.9600
C41 H41B 0.9600
C41 H41C 0.9600
C42 H42A 0.9600
C42 H42B 0.9600
C42 H42C 0.9600
C43 H43A 0.9600
C43 H43B 0.9600
C43 H43C 0.9600
P5 C51 1.81(2)
P5 C52 1.828(18)
P5 C53 1.784(17)
C51 H51A 0.9600
C51 H51B 0.9600
C51 H51C 0.9600
C52 H52A 0.9600
C52 H52B 0.9600
C52 H52C 0.9600
C53 H53A 0.9600
C53 H53B 0.9600
C53 H53C 0.9600
P6 C61 1.802(18)
P6 C62 1.809(18)
P6 C63 1.817(19)
C61 H61A 0.9600
C61 H61B 0.9600
C61 H61C 0.9600
C62 H62A 0.9600
C62 H62B 0.9600
C62 H62C 0.9600
C63 H63A 0.9600
C63 H63B 0.9600
C63 H63C 0.9600
P7 F1 1.463(17)
P7 F2 1.518(12)
P7 F3 1.508(16)
P7 F4 1.504(15)
P7 F5 1.562(13)
P7 F6 1.561(14)
